data_7720286
loop_
_publ_author_name
'Eilers, Marcel'
'Geik, Dennis'
'Schmidtmann, Marc'
'Doye, Sven'
'Beckhaus, R&#xfc;diger'

_publ_section_title
;
 Expanding the reactivity of Rosenthal's reagent to cyclopropenes and
 allenes.
;
_journal_issue 13
_journal_name_full 'Dalton transactions (Cambridge, England : 2003)'
_journal_page_first 5151
_journal_page_last 5160
_journal_paper_doi 10.1039/d6dt00059b
_journal_volume 55
_journal_year 2026
_chemical_absolute_configuration ad
_chemical_formula_structural Ti(C5H5)2(C22H32)
_chemical_formula_sum 'C32 H42 Ti'
_chemical_formula_weight 474.55
_space_group_crystal_system monoclinic
_space_group_IT_number 4
_space_group_name_Hall 'P 2yb'
_space_group_name_H-M_alt 'P 1 21 1'
_atom_sites_solution_hydrogens difmap
_atom_sites_solution_primary direct
_atom_sites_solution_secondary difmap
_audit_creation_method SHELXL-2018/3
_audit_update_record
;
2025-07-07 deposited with the CCDC.	2026-02-18 downloaded from the CCDC.
;
_cell_angle_alpha 90
_cell_angle_beta 111.2741(8)
_cell_angle_gamma 90
_cell_formula_units_Z 2
_cell_length_a 10.1447(2)
_cell_length_b 10.1649(2)
_cell_length_c 13.2164(3)
_cell_measurement_reflns_used 9949
_cell_measurement_temperature 100(2)
_cell_measurement_theta_max 34.94
_cell_measurement_theta_min 2.60
_cell_volume 1270.00(5)
_computing_cell_refinement 'Bruker SAINT V8.40B'
_computing_data_collection 'Bruker APEX3'
_computing_data_reduction 'Bruker SAINT V8.40B'
_computing_structure_refinement 'SHELXL-2018/3 (Sheldrick, 2018)'
_computing_structure_solution 'SHELXS-2013/1 (Sheldrick, 2013)'
_diffrn_ambient_temperature 100(2)
_diffrn_measured_fraction_theta_full 1.000
_diffrn_measured_fraction_theta_max 1.000
_diffrn_measurement_device_type 'Bruker Photon III CPAD'
_diffrn_measurement_method '\f and \w scans'
_diffrn_radiation_type MoK\a
_diffrn_radiation_wavelength 0.71073
_diffrn_reflns_av_R_equivalents 0.0339
_diffrn_reflns_av_unetI/netI 0.0232
_diffrn_reflns_Laue_measured_fraction_full 1.000
_diffrn_reflns_Laue_measured_fraction_max 1.000
_diffrn_reflns_limit_h_max 16
_diffrn_reflns_limit_h_min -16
_diffrn_reflns_limit_k_max 16
_diffrn_reflns_limit_k_min -16
_diffrn_reflns_limit_l_max 21
_diffrn_reflns_limit_l_min -21
_diffrn_reflns_number 81114
_diffrn_reflns_point_group_measured_fraction_full 0.999
_diffrn_reflns_point_group_measured_fraction_max 1.000
_diffrn_reflns_theta_full 25.242
_diffrn_reflns_theta_max 34.971
_diffrn_reflns_theta_min 1.653
_diffrn_source 'I\mS microfocus'
_exptl_absorpt_coefficient_mu 0.355
_exptl_absorpt_correction_T_max 1.0000
_exptl_absorpt_correction_T_min 0.9197
_exptl_absorpt_correction_type multi-scan
_exptl_absorpt_process_details 'SADABS-2016/2 (Sheldrick)'
_exptl_crystal_colour red
_exptl_crystal_density_diffrn 1.241
_exptl_crystal_description block
_exptl_crystal_F_000 512
_exptl_crystal_size_max 0.140
_exptl_crystal_size_mid 0.090
_exptl_crystal_size_min 0.070
_refine_diff_density_max 0.433
_refine_diff_density_min -0.256
_refine_diff_density_rms 0.045
_refine_ls_abs_structure_details
;
 Flack x determined using 4744 quotients [(I+)-(I-)]/[(I+)+(I-)]
 (Parsons, Flack and Wagner, Acta Cryst. B69 (2013) 249-259).
;
_refine_ls_abs_structure_Flack 0.002(4)
_refine_ls_extinction_method none
_refine_ls_goodness_of_fit_ref 1.065
_refine_ls_hydrogen_treatment constr
_refine_ls_matrix_type full
_refine_ls_number_parameters 348
_refine_ls_number_reflns 11163
_refine_ls_number_restraints 1
_refine_ls_restrained_S_all 1.065
_refine_ls_R_factor_all 0.0352
_refine_ls_R_factor_gt 0.0324
_refine_ls_shift/su_max 0.000
_refine_ls_shift/su_mean 0.000
_refine_ls_structure_factor_coef Fsqd
_refine_ls_weighting_details 'w=1/[\s^2^(Fo^2^)+(0.0400P)^2^+0.2000P] where P=(Fo^2^+2Fc^2^)/3'
_refine_ls_weighting_scheme calc
_refine_ls_wR_factor_gt 0.0798
_refine_ls_wR_factor_ref 0.0813
_reflns_Friedel_coverage 0.912
_reflns_Friedel_fraction_full 0.999
_reflns_Friedel_fraction_max 0.999
_reflns_number_gt 10625
_reflns_number_total 11163
_reflns_threshold_expression 'I > 2\s(I)'
_cod_data_source_file d6dt00059b2.cif
_cod_data_source_block 5o
_cod_depositor_comments 'Adding full bibliography for 7720284--7720301.cif.'
_cod_original_sg_symbol_H-M 'P 21'
_cod_database_code 7720286
_shelx_shelxl_version_number 2018/3
_shelx_space_group_comment
;
The symmetry employed for this shelxl refinement is uniquely defined
by the following loop, which should always be used as a source of
symmetry information in preference to the above space-group names.
They are only intended as comments.
;
_shelx_estimated_absorpt_t_min 0.952
_shelx_estimated_absorpt_t_max 0.976

loop_
_space_group_symop_operation_xyz
'x, y, z'
'-x, y+1/2, -z'

loop_
_atom_site_label
_atom_site_type_symbol
_atom_site_fract_x
_atom_site_fract_y
_atom_site_fract_z
_atom_site_U_iso_or_equiv
_atom_site_adp_type
_atom_site_occupancy
_atom_site_site_symmetry_order
_atom_site_calc_flag
_atom_site_refinement_flags_posn
_atom_site_refinement_flags_adp
_atom_site_refinement_flags_occupancy
_atom_site_disorder_assembly
_atom_site_disorder_group
Ti1 Ti 0.30821(2) 0.52535(2) 0.27221(3) 0.01577(7) Uani 0.932(2) 1 d . . P A 1
Ti1B Ti 0.3098(6) 0.5034(6) 0.3040(6) 0.0273(14) Uiso 0.068(2) 1 d . . P A 2
C1 C 0.3743(2) 0.35364(18) 0.40622(15) 0.0308(4) Uani 0.932(2) 1 d . . P A 1
H1 H 0.324864 0.272256 0.392468 0.037 Uiso 0.932(2) 1 calc R U P A 1
C2 C 0.3399(2) 0.4649(2) 0.45394(14) 0.0343(4) Uani 0.932(2) 1 d . . P A 1
H2 H 0.263545 0.472360 0.479033 0.041 Uiso 0.932(2) 1 calc R U P A 1
C3 C 0.4389(2) 0.5639(2) 0.45808(15) 0.0364(4) Uani 0.932(2) 1 d . . P A 1
H3 H 0.439957 0.650627 0.485115 0.044 Uiso 0.932(2) 1 calc R U P A 1
C4 C 0.53567(18) 0.5117(2) 0.41519(15) 0.0358(4) Uani 0.932(2) 1 d . . P A 1
H4 H 0.615132 0.556209 0.409704 0.043 Uiso 0.932(2) 1 calc R U P A 1
C5 C 0.4949(2) 0.38383(19) 0.38230(13) 0.0304(3) Uani 0.932(2) 1 d . . P A 1
H5 H 0.540924 0.326171 0.349086 0.036 Uiso 0.932(2) 1 calc R U P A 1
C6 C 0.2071(2) 0.6601(2) 0.11248(17) 0.0335(4) Uani 0.932(2) 1 d . . P A 1
H6 H 0.109445 0.653234 0.069120 0.040 Uiso 0.932(2) 1 calc R U P A 1
C7 C 0.2669(2) 0.74548(18) 0.20076(19) 0.0338(4) Uani 0.932(2) 1 d . . P A 1
H7 H 0.216618 0.807414 0.226794 0.041 Uiso 0.932(2) 1 calc R U P A 1
C8 C 0.4130(2) 0.72409(17) 0.24397(17) 0.0310(3) Uani 0.932(2) 1 d . . P A 1
H8 H 0.479247 0.768322 0.304425 0.037 Uiso 0.932(2) 1 calc R U P A 1
C9 C 0.44407(18) 0.62496(17) 0.18147(15) 0.0265(3) Uani 0.932(2) 1 d . . P A 1
H9 H 0.535282 0.590215 0.192875 0.032 Uiso 0.932(2) 1 calc R U P A 1
C10 C 0.3174(2) 0.58626(18) 0.09952(14) 0.0276(3) Uani 0.932(2) 1 d . . P A 1
H10 H 0.307767 0.521929 0.045151 0.033 Uiso 0.932(2) 1 calc R U P A 1
C1B C 0.381(3) 0.323(2) 0.418(2) 0.043(3) Uiso 0.068(2) 1 d G . P A 2
H1B H 0.374803 0.237032 0.389009 0.052 Uiso 0.068(2) 1 calc R U P A 2
C2B C 0.277(2) 0.388(2) 0.448(2) 0.043(3) Uiso 0.068(2) 1 d G . P A 2
H2B H 0.188134 0.352194 0.442705 0.052 Uiso 0.068(2) 1 calc R U P A 2
C3B C 0.329(2) 0.515(2) 0.487(2) 0.043(3) Uiso 0.068(2) 1 d G . P A 2
H3B H 0.280322 0.579260 0.513049 0.052 Uiso 0.068(2) 1 calc R U P A 2
C4B C 0.465(2) 0.529(2) 0.482(2) 0.043(3) Uiso 0.068(2) 1 d G . P A 2
H4B H 0.523966 0.604430 0.502827 0.052 Uiso 0.068(2) 1 calc R U P A 2
C5B C 0.498(2) 0.411(3) 0.439(2) 0.043(3) Uiso 0.068(2) 1 d G . P A 2
H5B H 0.582359 0.392922 0.426167 0.052 Uiso 0.068(2) 1 calc R U P A 2
C6B C 0.237(2) 0.672(3) 0.148(2) 0.043(3) Uiso 0.068(2) 1 d G . P A 2
H6B H 0.141978 0.698628 0.110596 0.052 Uiso 0.068(2) 1 calc R U P A 2
C7B C 0.335(3) 0.732(2) 0.242(2) 0.043(3) Uiso 0.068(2) 1 d G . P A 2
H7B H 0.317060 0.806177 0.279011 0.052 Uiso 0.068(2) 1 calc R U P A 2
C8B C 0.465(2) 0.663(3) 0.2710(17) 0.043(3) Uiso 0.068(2) 1 d G . P A 2
H8B H 0.549247 0.682160 0.330941 0.052 Uiso 0.068(2) 1 calc R U P A 2
C9B C 0.448(2) 0.560(2) 0.195(2) 0.043(3) Uiso 0.068(2) 1 d G . P A 2
H9B H 0.517666 0.497967 0.194621 0.052 Uiso 0.068(2) 1 calc R U P A 2
C10B C 0.307(3) 0.566(3) 0.1184(19) 0.043(3) Uiso 0.068(2) 1 d G . P A 2
H10B H 0.265960 0.508144 0.058440 0.052 Uiso 0.068(2) 1 calc R U P A 2
C11 C 0.06611(15) 0.35033(16) 0.15148(12) 0.0243(3) Uani 1 1 d . . . . .
H11A H 0.033259 0.257849 0.142151 0.029 Uiso 1 1 calc R U . . .
H11B H 0.015588 0.397162 0.082569 0.029 Uiso 1 1 calc R U . . .
C12 C 0.22430(14) 0.35270(14) 0.17295(11) 0.0196(2) Uani 1 1 d . . . . .
C13 C 0.28337(16) 0.26441(15) 0.12612(14) 0.0188(2) Uani 0.932(2) 1 d . . P A 1
C13B C 0.289(2) 0.242(2) 0.162(2) 0.020(4) Uiso 0.068(2) 1 d . . P A 2
C14 C 0.43245(15) 0.27688(14) 0.12823(11) 0.0190(2) Uani 0.932(2) 1 d . . P A 1
H14 H 0.482682 0.359533 0.162038 0.023 Uiso 0.932(2) 1 calc R U P A 1
C14B C 0.443(3) 0.215(2) 0.2081(19) 0.028(4) Uiso 0.068(2) 1 d . . P A 2
H14B H 0.500184 0.269567 0.272164 0.034 Uiso 0.068(2) 1 calc R U P A 2
C15 C 0.4318(3) 0.2466(2) 0.01181(19) 0.0261(4) Uani 0.932(2) 1 d . . P A 1
H15A H 0.341855 0.268249 -0.047820 0.031 Uiso 0.932(2) 1 calc R U P A 1
H15B H 0.514316 0.281931 -0.002417 0.031 Uiso 0.932(2) 1 calc R U P A 1
C15B C 0.456(5) 0.051(4) 0.224(3) 0.046(10) Uiso 0.068(2) 1 d . . P A 2
H15C H 0.542272 0.019650 0.283138 0.055 Uiso 0.068(2) 1 calc R U P A 2
H15D H 0.369710 0.006910 0.225713 0.055 Uiso 0.068(2) 1 calc R U P A 2
C16 C 0.4462(2) 0.09990(17) 0.04735(15) 0.0300(3) Uani 0.932(2) 1 d . . P A 1
H16 H 0.505714 0.044543 0.018124 0.036 Uiso 0.932(2) 1 calc R U P A 1
C16B C 0.467(3) 0.057(2) 0.1177(19) 0.029(4) Uiso 0.068(2) 1 d . . P A 2
H16B H 0.535475 -0.006694 0.105576 0.034 Uiso 0.068(2) 1 calc R U P A 2
C17 C 0.2997(2) 0.04452(16) 0.03018(15) 0.0335(4) Uani 1 1 d . . . . .
H17A H 0.309954 -0.034646 0.076042 0.040 Uiso 0.932(2) 1 calc R U P A 1
H17B H 0.253475 0.017450 -0.046605 0.040 Uiso 0.932(2) 1 calc R U P A 1
H17C H 0.296463 0.060488 -0.044588 0.040 Uiso 0.068(2) 1 calc R U P A 2
H17D H 0.263864 -0.045432 0.033116 0.040 Uiso 0.068(2) 1 calc R U P A 2
C18 C 0.20392(18) 0.14666(16) 0.05883(13) 0.0285(3) Uani 1 1 d . . . . .
H18A H 0.132635 0.179933 -0.009566 0.034 Uiso 0.932(2) 1 calc R U P A 1
H18B H 0.152492 0.101155 0.099576 0.034 Uiso 0.932(2) 1 calc R U P A 1
H18C H 0.129435 0.098792 0.075726 0.034 Uiso 0.068(2) 1 calc R U P A 2
H18D H 0.156551 0.202264 -0.005688 0.034 Uiso 0.068(2) 1 calc R U P A 2
C19 C 0.5204(2) 0.14709(16) 0.16663(15) 0.0273(3) Uani 0.932(2) 1 d . . P A 1
C19B C 0.506(4) 0.194(4) 0.122(3) 0.047(7) Uiso 0.068(2) 1 d . . P A 2
C20 C 0.6784(3) 0.1731(3) 0.1952(3) 0.0415(5) Uani 0.932(2) 1 d . . P A 1
H20A H 0.692669 0.219845 0.135083 0.062 Uiso 0.932(2) 1 calc R U P A 1
H20B H 0.729434 0.089187 0.207548 0.062 Uiso 0.932(2) 1 calc R U P A 1
H20C H 0.714324 0.226852 0.261086 0.062 Uiso 0.932(2) 1 calc R U P A 1
C20B C 0.678(6) 0.203(7) 0.161(5) 0.066(16) Uiso 0.068(2) 1 d . . P A 2
H20D H 0.721036 0.153751 0.228571 0.098 Uiso 0.068(2) 1 calc R U P A 2
H20E H 0.708077 0.166102 0.104605 0.098 Uiso 0.068(2) 1 calc R U P A 2
H20F H 0.706649 0.295605 0.173057 0.098 Uiso 0.068(2) 1 calc R U P A 2
C21 C 0.4996(3) 0.0664(2) 0.2558(2) 0.0385(5) Uani 0.932(2) 1 d . . P A 1
H21A H 0.550020 0.107938 0.326212 0.058 Uiso 0.932(2) 1 calc R U P A 1
H21B H 0.536707 -0.022545 0.255422 0.058 Uiso 0.932(2) 1 calc R U P A 1
H21C H 0.398460 0.061420 0.243631 0.058 Uiso 0.932(2) 1 calc R U P A 1
C21B C 0.460(6) 0.269(6) 0.025(4) 0.049(15) Uiso 0.068(2) 1 d . . P A 2
H21D H 0.495139 0.359682 0.040916 0.073 Uiso 0.068(2) 1 calc R U P A 2
H21E H 0.497368 0.230322 -0.027461 0.073 Uiso 0.068(2) 1 calc R U P A 2
H21F H 0.356655 0.269882 -0.006601 0.073 Uiso 0.068(2) 1 calc R U P A 2
C22 C 0.02644(16) 0.41343(15) 0.24213(13) 0.0255(3) Uani 1 1 d . . . . .
H22A H -0.077334 0.426260 0.215331 0.031 Uiso 1 1 calc R U . . .
H22B H 0.051870 0.351937 0.304381 0.031 Uiso 1 1 calc R U . . .
C23 C 0.09828(15) 0.54506(12) 0.28170(11) 0.0212(2) Uani 1 1 d . . . . .
C24 C 0.03642(16) 0.63875(15) 0.32095(13) 0.0242(3) Uani 1 1 d . . . . .
C25 C 0.10937(16) 0.76299(14) 0.37503(13) 0.0245(3) Uani 1 1 d . . . . .
H25 H 0.213014 0.767190 0.389122 0.029 Uiso 1 1 calc R U . . .
C26 C 0.0671(2) 0.79484(18) 0.47475(15) 0.0341(3) Uani 1 1 d . . . . .
H26A H 0.046015 0.716409 0.510650 0.041 Uiso 1 1 calc R U . . .
H26B H 0.132839 0.855347 0.528194 0.041 Uiso 1 1 calc R U . . .
C27 C -0.06496(19) 0.86258(17) 0.39294(16) 0.0326(3) Uani 1 1 d . . . . .
H27 H -0.097673 0.943052 0.420534 0.039 Uiso 1 1 calc R U . . .
C28 C -0.1779(2) 0.7585(2) 0.3435(2) 0.0395(4) Uani 1 1 d . . . . .
H28A H -0.246439 0.791721 0.273865 0.047 Uiso 1 1 calc R U . . .
H28B H -0.229751 0.742600 0.392951 0.047 Uiso 1 1 calc R U . . .
C29 C -0.11400(19) 0.62626(18) 0.32293(18) 0.0351(4) Uani 1 1 d . . . . .
H29A H -0.111893 0.562991 0.380453 0.042 Uiso 1 1 calc R U . . .
H29B H -0.176995 0.589576 0.252618 0.042 Uiso 1 1 calc R U . . .
C30 C 0.02190(16) 0.88872(15) 0.31882(13) 0.0253(3) Uani 1 1 d . . . . .
C31 C 0.10798(17) 1.01589(18) 0.35064(14) 0.0307(3) Uani 1 1 d . . . . .
H31A H 0.155313 1.019361 0.429742 0.046 Uiso 1 1 calc R U . . .
H31B H 0.044707 1.091720 0.326096 0.046 Uiso 1 1 calc R U . . .
H31C H 0.179036 1.017977 0.316462 0.046 Uiso 1 1 calc R U . . .
C32 C -0.0555(2) 0.88666(19) 0.19630(15) 0.0347(3) Uani 1 1 d . . . . .
H32A H 0.010986 0.907683 0.160286 0.052 Uiso 1 1 calc R U . . .
H32B H -0.131760 0.951974 0.175998 0.052 Uiso 1 1 calc R U . . .
H32C H -0.095622 0.799004 0.173731 0.052 Uiso 1 1 calc R U . . .

loop_
_atom_site_aniso_label
_atom_site_aniso_U_11
_atom_site_aniso_U_22
_atom_site_aniso_U_33
_atom_site_aniso_U_23
_atom_site_aniso_U_13
_atom_site_aniso_U_12
Ti1 0.01546(9) 0.01278(9) 0.02072(14) -0.00022(11) 0.00852(7) -0.00025(9)
C1 0.0381(9) 0.0227(7) 0.0237(7) 0.0046(6) 0.0016(6) -0.0058(7)
C2 0.0357(9) 0.0489(11) 0.0217(7) 0.0050(7) 0.0144(6) 0.0068(8)
C3 0.0459(11) 0.0271(7) 0.0268(8) -0.0117(6) 0.0020(7) 0.0003(7)
C4 0.0228(6) 0.0406(11) 0.0349(7) 0.0090(8) -0.0003(6) -0.0048(8)
C5 0.0333(8) 0.0332(8) 0.0207(6) 0.0020(6) 0.0049(6) 0.0133(7)
C6 0.0239(8) 0.0369(9) 0.0420(10) 0.0218(8) 0.0148(7) 0.0054(7)
C7 0.0417(10) 0.0204(7) 0.0532(11) 0.0128(7) 0.0340(9) 0.0093(7)
C8 0.0373(9) 0.0180(6) 0.0443(9) 0.0011(6) 0.0226(8) -0.0062(6)
C9 0.0241(7) 0.0231(7) 0.0398(8) 0.0063(6) 0.0204(6) 0.0005(5)
C10 0.0333(8) 0.0256(7) 0.0293(7) 0.0083(6) 0.0177(6) 0.0007(6)
C11 0.0188(6) 0.0275(6) 0.0275(6) -0.0061(5) 0.0096(5) -0.0033(5)
C12 0.0188(5) 0.0198(5) 0.0206(5) -0.0018(4) 0.0078(4) -0.0005(4)
C13 0.0217(6) 0.0186(6) 0.0175(6) -0.0028(5) 0.0089(5) -0.0033(5)
C14 0.0206(6) 0.0171(5) 0.0217(5) -0.0018(4) 0.0103(5) 0.0003(4)
C15 0.0329(10) 0.0259(8) 0.0266(8) -0.0039(7) 0.0194(7) -0.0045(8)
C16 0.0419(9) 0.0209(6) 0.0369(8) -0.0076(6) 0.0259(7) -0.0025(6)
C17 0.0444(9) 0.0249(8) 0.0391(7) -0.0149(6) 0.0247(7) -0.0107(6)
C18 0.0310(7) 0.0276(7) 0.0300(7) -0.0118(5) 0.0149(6) -0.0108(6)
C19 0.0326(8) 0.0190(6) 0.0332(8) 0.0007(6) 0.0153(6) 0.0066(6)
C20 0.0296(10) 0.0390(12) 0.0559(14) -0.0047(11) 0.0157(9) 0.0129(8)
C21 0.0562(15) 0.0233(8) 0.0369(11) 0.0074(8) 0.0179(11) 0.0078(9)
C22 0.0241(6) 0.0215(6) 0.0375(7) -0.0052(5) 0.0191(6) -0.0046(5)
C23 0.0223(5) 0.0173(6) 0.0288(5) -0.0009(4) 0.0149(4) -0.0015(4)
C24 0.0233(6) 0.0203(6) 0.0361(7) -0.0029(5) 0.0192(5) -0.0020(5)
C25 0.0255(6) 0.0193(6) 0.0342(7) -0.0029(5) 0.0172(5) -0.0004(5)
C26 0.0471(10) 0.0279(7) 0.0358(8) -0.0042(6) 0.0254(7) -0.0029(7)
C27 0.0341(8) 0.0264(7) 0.0483(9) -0.0102(6) 0.0283(7) -0.0022(6)
C28 0.0311(8) 0.0331(8) 0.0678(13) -0.0135(8) 0.0341(9) -0.0038(7)
C29 0.0304(8) 0.0271(7) 0.0601(11) -0.0109(7) 0.0311(8) -0.0061(6)
C30 0.0254(6) 0.0201(6) 0.0350(7) -0.0037(5) 0.0164(5) 0.0014(5)
C31 0.0345(7) 0.0199(6) 0.0424(7) -0.0033(6) 0.0198(6) 0.0001(7)
C32 0.0366(8) 0.0291(7) 0.0368(8) -0.0025(6) 0.0114(7) 0.0075(7)

loop_
_atom_type_symbol
_atom_type_description
_atom_type_scat_dispersion_real
_atom_type_scat_dispersion_imag
_atom_type_scat_source
C C 0.0033 0.0016 'International Tables Vol C Tables 4.2.6.8 and 6.1.1.4'
H H 0.0000 0.0000 'International Tables Vol C Tables 4.2.6.8 and 6.1.1.4'
Ti Ti 0.2776 0.4457 'International Tables Vol C Tables 4.2.6.8 and 6.1.1.4'

loop_
_geom_angle_atom_site_label_1
_geom_angle_atom_site_label_2
_geom_angle_atom_site_label_3
_geom_angle
_geom_angle_site_symmetry_1
_geom_angle_site_symmetry_3
_geom_angle_publ_flag
C12 Ti1 C23 86.12(5) . . ?
C12 Ti1 C9 102.30(6) . . ?
C23 Ti1 C9 138.63(6) . . ?
C12 Ti1 C3 135.33(7) . . ?
C23 Ti1 C3 96.65(7) . . ?
C9 Ti1 C3 104.28(8) . . ?
C12 Ti1 C8 133.81(6) . . ?
C23 Ti1 C8 115.58(6) . . ?
C9 Ti1 C8 34.64(6) . . ?
C3 Ti1 C8 84.73(8) . . ?
C12 Ti1 C2 106.28(7) . . ?
C23 Ti1 C2 75.18(6) . . ?
C9 Ti1 C2 137.09(7) . . ?
C3 Ti1 C2 34.50(8) . . ?
C8 Ti1 C2 118.23(8) . . ?
C12 Ti1 C4 118.91(7) . . ?
C23 Ti1 C4 129.69(6) . . ?
C9 Ti1 C4 81.54(7) . . ?
C3 Ti1 C4 34.29(8) . . ?
C8 Ti1 C4 79.37(8) . . ?
C2 Ti1 C4 56.76(7) . . ?
C12 Ti1 C10 77.04(6) . . ?
C23 Ti1 C10 113.92(6) . . ?
C9 Ti1 C10 34.30(6) . . ?
C3 Ti1 C10 138.21(8) . . ?
C8 Ti1 C10 57.10(7) . . ?
C2 Ti1 C10 170.71(7) . . ?
C4 Ti1 C10 113.97(7) . . ?
C12 Ti1 C1 78.55(6) . . ?
C23 Ti1 C1 92.37(7) . . ?
C9 Ti1 C1 128.95(7) . . ?
C3 Ti1 C1 56.82(7) . . ?
C8 Ti1 C1 135.48(7) . . ?
C2 Ti1 C1 33.99(8) . . ?
C4 Ti1 C1 56.33(7) . . ?
C10 Ti1 C1 142.39(7) . . ?
C12 Ti1 C5 86.11(6) . . ?
C23 Ti1 C5 126.16(6) . . ?
C9 Ti1 C5 95.00(7) . . ?
C3 Ti1 C5 56.50(7) . . ?
C8 Ti1 C5 107.75(7) . . ?
C2 Ti1 C5 56.46(7) . . ?
C4 Ti1 C5 33.53(8) . . ?
C10 Ti1 C5 115.87(6) . . ?
C1 Ti1 C5 33.99(7) . . ?
C12 Ti1 C7 122.70(8) . . ?
C23 Ti1 C7 84.42(6) . . ?
C9 Ti1 C7 56.75(6) . . ?
C3 Ti1 C7 101.89(8) . . ?
C8 Ti1 C7 34.02(7) . . ?
C2 Ti1 C7 125.14(8) . . ?
C4 Ti1 C7 110.12(8) . . ?
C10 Ti1 C7 56.48(7) . . ?
C1 Ti1 C7 158.05(8) . . ?
C5 Ti1 C7 141.38(8) . . ?
C12 Ti1 C6 88.91(7) . . ?
C23 Ti1 C6 83.36(6) . . ?
C9 Ti1 C6 56.80(6) . . ?
C3 Ti1 C6 135.75(8) . . ?
C8 Ti1 C6 56.75(8) . . ?
C2 Ti1 C6 152.51(7) . . ?
C4 Ti1 C6 134.83(7) . . ?
C10 Ti1 C6 34.05(6) . . ?
C1 Ti1 C6 167.02(7) . . ?
C5 Ti1 C6 149.50(6) . . ?
C7 Ti1 C6 33.88(8) . . ?
C23 Ti1B C12 86.56(19) . . ?
C23 Ti1B C5B 135.4(6) . . ?
C12 Ti1B C5B 107.4(7) . . ?
C23 Ti1B C1B 108.3(7) . . ?
C12 Ti1B C1B 84.5(6) . . ?
C5B Ti1B C1B 36.0(4) . . ?
C23 Ti1B C4B 113.8(6) . . ?
C12 Ti1B C4B 142.2(7) . . ?
C5B Ti1B C4B 35.9(4) . . ?
C1B Ti1B C4B 59.5(5) . . ?
C23 Ti1B C2B 77.1(6) . . ?
C12 Ti1B C2B 98.9(6) . . ?
C5B Ti1B C2B 59.2(5) . . ?
C1B Ti1B C2B 35.4(4) . . ?
C4B Ti1B C2B 58.8(4) . . ?
C23 Ti1B C3B 80.3(6) . . ?
C12 Ti1B C3B 133.8(7) . . ?
C5B Ti1B C3B 59.2(4) . . ?
C1B Ti1B C3B 58.8(5) . . ?
C4B Ti1B C3B 35.3(3) . . ?
C2B Ti1B C3B 35.0(3) . . ?
C23 Ti1B C8B 122.8(7) . . ?
C12 Ti1B C8B 114.6(6) . . ?
C5B Ti1B C8B 90.2(8) . . ?
C1B Ti1B C8B 125.4(9) . . ?
C4B Ti1B C8B 81.9(7) . . ?
C2B Ti1B C8B 140.7(7) . . ?
C3B Ti1B C8B 109.7(8) . . ?
C23 Ti1B C9B 130.7(6) . . ?
C12 Ti1B C9B 81.1(6) . . ?
C5B Ti1B C9B 93.7(8) . . ?
C1B Ti1B C9B 117.7(9) . . ?
C4B Ti1B C9B 104.6(8) . . ?
C2B Ti1B C9B 151.9(8) . . ?
C3B Ti1B C9B 138.8(8) . . ?
C8B Ti1B C9B 34.2(3) . . ?
C23 Ti1B C7B 89.3(6) . . ?
C12 Ti1B C7B 116.0(6) . . ?
C5B Ti1B C7B 118.8(9) . . ?
C1B Ti1B C7B 154.2(9) . . ?
C4B Ti1B C7B 96.6(8) . . ?
C2B Ti1B C7B 141.8(8) . . ?
C3B Ti1B C7B 108.0(8) . . ?
C8B Ti1B C7B 33.5(3) . . ?
C9B Ti1B C7B 55.5(4) . . ?
C23 Ti1B C10B 99.3(7) . . ?
C12 Ti1B C10B 63.5(6) . . ?
C5B Ti1B C10B 125.0(8) . . ?
C1B Ti1B C10B 136.2(9) . . ?
C4B Ti1B C10B 136.2(8) . . ?
C2B Ti1B C10B 162.4(8) . . ?
C3B Ti1B C10B 162.3(8) . . ?
C8B Ti1B C10B 55.5(4) . . ?
C9B Ti1B C10B 33.3(3) . . ?
C7B Ti1B C10B 54.3(4) . . ?
C23 Ti1B C6B 76.9(6) . . ?
C12 Ti1B C6B 85.3(6) . . ?
C5B Ti1B C6B 144.4(9) . . ?
C1B Ti1B C6B 168.2(9) . . ?
C4B Ti1B C6B 128.9(8) . . ?
C2B Ti1B C6B 153.4(8) . . ?
C3B Ti1B C6B 133.0(8) . . ?
C8B Ti1B C6B 54.7(4) . . ?
C9B Ti1B C6B 54.7(4) . . ?
C7B Ti1B C6B 32.4(3) . . ?
C10B Ti1B C6B 32.3(3) . . ?
C2 C1 C5 107.74(17) . . ?
C2 C1 Ti1 72.33(10) . . ?
C5 C1 Ti1 73.03(10) . . ?
C2 C1 H1 126.1 . . ?
C5 C1 H1 126.1 . . ?
Ti1 C1 H1 120.3 . . ?
C1 C2 C3 107.72(18) . . ?
C1 C2 Ti1 73.68(10) . . ?
C3 C2 Ti1 71.88(11) . . ?
C1 C2 H2 126.1 . . ?
C3 C2 H2 126.1 . . ?
Ti1 C2 H2 120.1 . . ?
C4 C3 C2 107.91(18) . . ?
C4 C3 Ti1 74.23(10) . . ?
C2 C3 Ti1 73.62(10) . . ?
C4 C3 H3 126.0 . . ?
C2 C3 H3 126.0 . . ?
Ti1 C3 H3 118.1 . . ?
C5 C4 C3 107.98(17) . . ?
C5 C4 Ti1 73.43(10) . . ?
C3 C4 Ti1 71.47(10) . . ?
C5 C4 H4 126.0 . . ?
C3 C4 H4 126.0 . . ?
Ti1 C4 H4 120.8 . . ?
C4 C5 C1 108.63(17) . . ?
C4 C5 Ti1 73.04(10) . . ?
C1 C5 Ti1 72.98(10) . . ?
C4 C5 H5 125.7 . . ?
C1 C5 H5 125.7 . . ?
Ti1 C5 H5 120.1 . . ?
C7 C6 C10 107.92(17) . . ?
C7 C6 Ti1 72.85(10) . . ?
C10 C6 Ti1 72.51(10) . . ?
C7 C6 H6 126.0 . . ?
C10 C6 H6 126.0 . . ?
Ti1 C6 H6 120.4 . . ?
C8 C7 C6 108.53(16) . . ?
C8 C7 Ti1 71.78(10) . . ?
C6 C7 Ti1 73.27(10) . . ?
C8 C7 H7 125.7 . . ?
C6 C7 H7 125.7 . . ?
Ti1 C7 H7 120.9 . . ?
C7 C8 C9 107.52(18) . . ?
C7 C8 Ti1 74.21(10) . . ?
C9 C8 Ti1 72.05(9) . . ?
C7 C8 H8 126.2 . . ?
C9 C8 H8 126.2 . . ?
Ti1 C8 H8 119.4 . . ?
C10 C9 C8 108.42(16) . . ?
C10 C9 Ti1 74.43(9) . . ?
C8 C9 Ti1 73.31(9) . . ?
C10 C9 H9 125.8 . . ?
C8 C9 H9 125.8 . . ?
Ti1 C9 H9 118.4 . . ?
C9 C10 C6 107.60(17) . . ?
C9 C10 Ti1 71.27(9) . . ?
C6 C10 Ti1 73.44(10) . . ?
C9 C10 H10 126.2 . . ?
C6 C10 H10 126.2 . . ?
Ti1 C10 H10 120.9 . . ?
C2B C1B C5B 108.0 . . ?
C2B C1B Ti1B 74.2(9) . . ?
C5B C1B Ti1B 71.0(10) . . ?
C2B C1B H1B 126.0 . . ?
C5B C1B H1B 126.0 . . ?
Ti1B C1B H1B 120.6 . . ?
C3B C2B C1B 108.0 . . ?
C3B C2B Ti1B 72.6(10) . . ?
C1B C2B Ti1B 70.5(10) . . ?
C3B C2B H2B 126.0 . . ?
C1B C2B H2B 126.0 . . ?
Ti1B C2B H2B 122.5 . . ?
C4B C3B C2B 108.0 . . ?
C4B C3B Ti1B 70.6(9) . . ?
C2B C3B Ti1B 72.4(10) . . ?
C4B C3B H3B 126.0 . . ?
C2B C3B H3B 126.0 . . ?
Ti1B C3B H3B 122.7 . . ?
C5B C4B C3B 108.0 . . ?
C5B C4B Ti1B 70.8(10) . . ?
C3B C4B Ti1B 74.1(9) . . ?
C5B C4B H4B 126.0 . . ?
C3B C4B H4B 126.0 . . ?
Ti1B C4B H4B 120.8 . . ?
C4B C5B C1B 108.0 . . ?
C4B C5B Ti1B 73.3(10) . . ?
C1B C5B Ti1B 73.0(10) . . ?
C4B C5B H5B 126.0 . . ?
C1B C5B H5B 126.0 . . ?
Ti1B C5B H5B 119.5 . . ?
C7B C6B C10B 108.0 . . ?
C7B C6B Ti1B 71.2(10) . . ?
C10B C6B Ti1B 71.6(10) . . ?
C7B C6B H6B 126.0 . . ?
C10B C6B H6B 126.0 . . ?
Ti1B C6B H6B 122.8 . . ?
C6B C7B C8B 108.0 . . ?
C6B C7B Ti1B 76.4(11) . . ?
C8B C7B Ti1B 69.3(11) . . ?
C6B C7B H7B 126.0 . . ?
C8B C7B H7B 126.0 . . ?
Ti1B C7B H7B 120.0 . . ?
C9B C8B C7B 108.0 . . ?
C9B C8B Ti1B 73.1(10) . . ?
C7B C8B Ti1B 77.2(11) . . ?
C9B C8B H8B 126.0 . . ?
C7B C8B H8B 126.0 . . ?
Ti1B C8B H8B 115.8 . . ?
C8B C9B C10B 108.0 . . ?
C8B C9B Ti1B 72.7(10) . . ?
C10B C9B Ti1B 77.4(11) . . ?
C8B C9B H9B 126.0 . . ?
C10B C9B H9B 126.0 . . ?
Ti1B C9B H9B 116.0 . . ?
C9B C10B C6B 108.0 . . ?
C9B C10B Ti1B 69.2(11) . . ?
C6B C10B Ti1B 76.1(10) . . ?
C9B C10B H10B 126.0 . . ?
C6B C10B H10B 126.0 . . ?
Ti1B C10B H10B 120.4 . . ?
C12 C11 C22 113.84(12) . . ?
C12 C11 H11A 108.8 . . ?
C22 C11 H11A 108.8 . . ?
C12 C11 H11B 108.8 . . ?
C22 C11 H11B 108.8 . . ?
H11A C11 H11B 107.7 . . ?
C13B C12 C11 119.6(10) . . ?
C13 C12 C11 121.14(12) . . ?
C13 C12 Ti1 132.33(10) . . ?
C11 C12 Ti1 106.29(9) . . ?
C13B C12 Ti1B 126.3(10) . . ?
C11 C12 Ti1B 103.95(17) . . ?
C12 C13 C14 123.07(13) . . ?
C12 C13 C18 123.93(13) . . ?
C14 C13 C18 112.88(12) . . ?
C12 C13B C14B 126.7(19) . . ?
C12 C13B C18 117.1(16) . . ?
C14B C13B C18 113.3(17) . . ?
C13 C14 C15 108.56(15) . . ?
C13 C14 C19 112.56(13) . . ?
C15 C14 C19 87.24(13) . . ?
C13 C14 H14 115.1 . . ?
C15 C14 H14 115.1 . . ?
C19 C14 H14 115.1 . . ?
C13B C14B C19B 113(2) . . ?
C13B C14B C15B 105(2) . . ?
C19B C14B C15B 85(2) . . ?
C13B C14B H14B 116.5 . . ?
C19B C14B H14B 116.5 . . ?
C15B C14B H14B 116.5 . . ?
C16 C15 C14 85.72(13) . . ?
C16 C15 H15A 114.4 . . ?
C14 C15 H15A 114.4 . . ?
C16 C15 H15B 114.4 . . ?
C14 C15 H15B 114.4 . . ?
H15A C15 H15B 111.5 . . ?
C16B C15B C14B 82(3) . . ?
C16B C15B H15C 114.9 . . ?
C14B C15B H15C 114.9 . . ?
C16B C15B H15D 114.9 . . ?
C14B C15B H15D 114.9 . . ?
H15C C15B H15D 112.0 . . ?
C17 C16 C15 109.22(18) . . ?
C17 C16 C19 110.56(14) . . ?
C15 C16 C19 88.18(14) . . ?
C17 C16 H16 115.3 . . ?
C15 C16 H16 115.3 . . ?
C19 C16 H16 115.3 . . ?
C19B C16B C15B 97(3) . . ?
C19B C16B C17 107(2) . . ?
C15B C16B C17 104(2) . . ?
C19B C16B H16B 115.5 . . ?
C15B C16B H16B 115.5 . . ?
C17 C16B H16B 115.5 . . ?
C16 C17 C18 112.14(13) . . ?
C18 C17 C16B 110.4(8) . . ?
C16 C17 H17A 109.2 . . ?
C18 C17 H17A 109.2 . . ?
C16 C17 H17B 109.2 . . ?
C18 C17 H17B 109.2 . . ?
H17A C17 H17B 107.9 . . ?
C18 C17 H17C 109.6 . . ?
C16B C17 H17C 109.6 . . ?
C18 C17 H17D 109.6 . . ?
C16B C17 H17D 109.6 . . ?
H17C C17 H17D 108.1 . . ?
C13 C18 C17 114.68(13) . . ?
C17 C18 C13B 114.0(8) . . ?
C13 C18 H18A 108.6 . . ?
C17 C18 H18A 108.6 . . ?
C13 C18 H18B 108.6 . . ?
C17 C18 H18B 108.6 . . ?
H18A C18 H18B 107.6 . . ?
C17 C18 H18C 108.8 . . ?
C13B C18 H18C 108.8 . . ?
C17 C18 H18D 108.8 . . ?
C13B C18 H18D 108.8 . . ?
H18C C18 H18D 107.6 . . ?
C21 C19 C20 109.4(2) . . ?
C21 C19 C16 117.99(17) . . ?
C20 C19 C16 112.40(17) . . ?
C21 C19 C14 118.96(15) . . ?
C20 C19 C14 110.85(16) . . ?
C16 C19 C14 85.54(12) . . ?
C21B C19B C16B 119(3) . . ?
C21B C19B C14B 121(4) . . ?
C16B C19B C14B 89(3) . . ?
C21B C19B C20B 102(4) . . ?
C16B C19B C20B 108(4) . . ?
C14B C19B C20B 117(3) . . ?
C19 C20 H20A 109.5 . . ?
C19 C20 H20B 109.5 . . ?
H20A C20 H20B 109.5 . . ?
C19 C20 H20C 109.5 . . ?
H20A C20 H20C 109.5 . . ?
H20B C20 H20C 109.5 . . ?
C19B C20B H20D 109.5 . . ?
C19B C20B H20E 109.5 . . ?
H20D C20B H20E 109.5 . . ?
C19B C20B H20F 109.5 . . ?
H20D C20B H20F 109.5 . . ?
H20E C20B H20F 109.5 . . ?
C19 C21 H21A 109.5 . . ?
C19 C21 H21B 109.5 . . ?
H21A C21 H21B 109.5 . . ?
C19 C21 H21C 109.5 . . ?
H21A C21 H21C 109.5 . . ?
H21B C21 H21C 109.5 . . ?
C19B C21B H21D 109.5 . . ?
C19B C21B H21E 109.5 . . ?
H21D C21B H21E 109.5 . . ?
C19B C21B H21F 109.5 . . ?
H21D C21B H21F 109.5 . . ?
H21E C21B H21F 109.5 . . ?
C23 C22 C11 113.99(12) . . ?
C23 C22 H22A 108.8 . . ?
C11 C22 H22A 108.8 . . ?
C23 C22 H22B 108.8 . . ?
C11 C22 H22B 108.8 . . ?
H22A C22 H22B 107.6 . . ?
C24 C23 C22 121.52(12) . . ?
C24 C23 Ti1B 133.24(18) . . ?
C22 C23 Ti1B 102.04(17) . . ?
C24 C23 Ti1 133.45(10) . . ?
C22 C23 Ti1 104.75(8) . . ?
C23 C24 C25 124.01(13) . . ?
C23 C24 C29 123.52(14) . . ?
C25 C24 C29 112.33(12) . . ?
C24 C25 C26 109.66(12) . . ?
C24 C25 C30 111.08(13) . . ?
C26 C25 C30 87.12(11) . . ?
C24 C25 H25 115.2 . . ?
C26 C25 H25 115.2 . . ?
C30 C25 H25 115.2 . . ?
C27 C26 C25 86.31(13) . . ?
C27 C26 H26A 114.3 . . ?
C25 C26 H26A 114.3 . . ?
C27 C26 H26B 114.3 . . ?
C25 C26 H26B 114.3 . . ?
H26A C26 H26B 111.4 . . ?
C28 C27 C26 108.50(16) . . ?
C28 C27 C30 110.95(14) . . ?
C26 C27 C30 88.36(12) . . ?
C28 C27 H27 115.3 . . ?
C26 C27 H27 115.3 . . ?
C30 C27 H27 115.3 . . ?
C27 C28 C29 112.26(14) . . ?
C27 C28 H28A 109.2 . . ?
C29 C28 H28A 109.2 . . ?
C27 C28 H28B 109.2 . . ?
C29 C28 H28B 109.2 . . ?
H28A C28 H28B 107.9 . . ?
C24 C29 C28 114.12(14) . . ?
C24 C29 H29A 108.7 . . ?
C28 C29 H29A 108.7 . . ?
C24 C29 H29B 108.7 . . ?
C28 C29 H29B 108.7 . . ?
H29A C29 H29B 107.6 . . ?
C32 C30 C31 109.06(14) . . ?
C32 C30 C27 118.34(15) . . ?
C31 C30 C27 111.55(12) . . ?
C32 C30 C25 118.31(13) . . ?
C31 C30 C25 112.76(13) . . ?
C27 C30 C25 85.17(12) . . ?
C30 C31 H31A 109.5 . . ?
C30 C31 H31B 109.5 . . ?
H31A C31 H31B 109.5 . . ?
C30 C31 H31C 109.5 . . ?
H31A C31 H31C 109.5 . . ?
H31B C31 H31C 109.5 . . ?
C30 C32 H32A 109.5 . . ?
C30 C32 H32B 109.5 . . ?
H32A C32 H32B 109.5 . . ?
C30 C32 H32C 109.5 . . ?
H32A C32 H32C 109.5 . . ?
H32B C32 H32C 109.5 . . ?

loop_
_geom_bond_atom_site_label_1
_geom_bond_atom_site_label_2
_geom_bond_distance
_geom_bond_site_symmetry_2
_geom_bond_publ_flag
Ti1 C12 2.1715(14) . ?
Ti1 C23 2.1875(13) . ?
Ti1 C9 2.3585(15) . ?
Ti1 C3 2.3626(18) . ?
Ti1 C8 2.3746(16) . ?
Ti1 C2 2.3851(17) . ?
Ti1 C4 2.3980(16) . ?
Ti1 C10 2.3991(16) . ?
Ti1 C1 2.4023(17) . ?
Ti1 C5 2.4030(17) . ?
Ti1 C7 2.4056(17) . ?
Ti1 C6 2.4110(18) . ?
Ti1B C23 2.100(6) . ?
Ti1B C12 2.238(5) . ?
Ti1B C5B 2.29(3) . ?
Ti1B C1B 2.31(3) . ?
Ti1B C4B 2.32(3) . ?
Ti1B C2B 2.36(3) . ?
Ti1B C3B 2.36(2) . ?
Ti1B C8B 2.41(3) . ?
Ti1B C9B 2.42(3) . ?
Ti1B C7B 2.51(3) . ?
Ti1B C10B 2.52(3) . ?
Ti1B C6B 2.58(3) . ?
C1 C2 1.399(3) . ?
C1 C5 1.405(3) . ?
C1 H1 0.9500 . ?
C2 C3 1.408(3) . ?
C2 H2 0.9500 . ?
C3 C4 1.404(3) . ?
C3 H3 0.9500 . ?
C4 C5 1.385(3) . ?
C4 H4 0.9500 . ?
C5 H5 0.9500 . ?
C6 C7 1.403(3) . ?
C6 C10 1.408(3) . ?
C6 H6 0.9500 . ?
C7 C8 1.399(3) . ?
C7 H7 0.9500 . ?
C8 C9 1.409(3) . ?
C8 H8 0.9500 . ?
C9 C10 1.403(3) . ?
C9 H9 0.9500 . ?
C10 H10 0.9500 . ?
C1B C2B 1.4200 . ?
C1B C5B 1.4200 . ?
C1B H1B 0.9500 . ?
C2B C3B 1.4200 . ?
C2B H2B 0.9500 . ?
C3B C4B 1.4200 . ?
C3B H3B 0.9500 . ?
C4B C5B 1.4200 . ?
C4B H4B 0.9500 . ?
C5B H5B 0.9500 . ?
C6B C7B 1.4200 . ?
C6B C10B 1.4200 . ?
C6B H6B 0.9500 . ?
C7B C8B 1.4200 . ?
C7B H7B 0.9500 . ?
C8B C9B 1.4200 . ?
C8B H8B 0.9500 . ?
C9B C10B 1.4200 . ?
C9B H9B 0.9500 . ?
C10B H10B 0.9500 . ?
C11 C12 1.5252(19) . ?
C11 C22 1.536(2) . ?
C11 H11A 0.9900 . ?
C11 H11B 0.9900 . ?
C12 C13B 1.34(2) . ?
C12 C13 1.348(2) . ?
C13 C14 1.508(2) . ?
C13 C18 1.534(2) . ?
C13B C14B 1.48(3) . ?
C13B C18 1.64(2) . ?
C14 C15 1.567(3) . ?
C14 C19 1.570(2) . ?
C14 H14 1.0000 . ?
C14B C19B 1.51(4) . ?
C14B C15B 1.69(5) . ?
C14B H14B 1.0000 . ?
C15 C16 1.554(3) . ?
C15 H15A 0.9900 . ?
C15 H15B 0.9900 . ?
C15B C16B 1.45(5) . ?
C15B H15C 0.9900 . ?
C15B H15D 0.9900 . ?
C16 C17 1.527(3) . ?
C16 C19 1.556(3) . ?
C16 H16 1.0000 . ?
C16B C19B 1.44(5) . ?
C16B C17 1.68(2) . ?
C16B H16B 1.0000 . ?
C17 C18 1.560(2) . ?
C17 H17A 0.9900 . ?
C17 H17B 0.9900 . ?
C17 H17C 0.9900 . ?
C17 H17D 0.9900 . ?
C18 H18A 0.9900 . ?
C18 H18B 0.9900 . ?
C18 H18C 0.9900 . ?
C18 H18D 0.9900 . ?
C19 C21 1.513(3) . ?
C19 C20 1.531(3) . ?
C19B C21B 1.43(7) . ?
C19B C20B 1.63(7) . ?
C20 H20A 0.9800 . ?
C20 H20B 0.9800 . ?
C20 H20C 0.9800 . ?
C20B H20D 0.9800 . ?
C20B H20E 0.9800 . ?
C20B H20F 0.9800 . ?
C21 H21A 0.9800 . ?
C21 H21B 0.9800 . ?
C21 H21C 0.9800 . ?
C21B H21D 0.9800 . ?
C21B H21E 0.9800 . ?
C21B H21F 0.9800 . ?
C22 C23 1.523(2) . ?
C22 H22A 0.9900 . ?
C22 H22B 0.9900 . ?
C23 C24 1.3439(19) . ?
C24 C25 1.507(2) . ?
C24 C29 1.541(2) . ?
C25 C26 1.561(2) . ?
C25 C30 1.579(2) . ?
C25 H25 1.0000 . ?
C26 C27 1.545(3) . ?
C26 H26A 0.9900 . ?
C26 H26B 0.9900 . ?
C27 C28 1.521(3) . ?
C27 C30 1.560(2) . ?
C27 H27 1.0000 . ?
C28 C29 1.559(3) . ?
C28 H28A 0.9900 . ?
C28 H28B 0.9900 . ?
C29 H29A 0.9900 . ?
C29 H29B 0.9900 . ?
C30 C32 1.522(2) . ?
C30 C31 1.531(2) . ?
C31 H31A 0.9800 . ?
C31 H31B 0.9800 . ?
C31 H31C 0.9800 . ?
C32 H32A 0.9800 . ?
C32 H32B 0.9800 . ?
C32 H32C 0.9800 . ?

loop_
_geom_torsion_atom_site_label_1
_geom_torsion_atom_site_label_2
_geom_torsion_atom_site_label_3
_geom_torsion_atom_site_label_4
_geom_torsion
_geom_torsion_site_symmetry_1
_geom_torsion_site_symmetry_2
_geom_torsion_site_symmetry_3
_geom_torsion_site_symmetry_4
_geom_torsion_publ_flag
C5 C1 C2 C3 0.7(2) . . . . ?
Ti1 C1 C2 C3 -64.29(13) . . . . ?
C5 C1 C2 Ti1 64.94(12) . . . . ?
C1 C2 C3 C4 -1.4(2) . . . . ?
Ti1 C2 C3 C4 -66.89(13) . . . . ?
C1 C2 C3 Ti1 65.48(13) . . . . ?
C2 C3 C4 C5 1.6(2) . . . . ?
Ti1 C3 C4 C5 -64.85(12) . . . . ?
C2 C3 C4 Ti1 66.48(13) . . . . ?
C3 C4 C5 C1 -1.23(19) . . . . ?
Ti1 C4 C5 C1 -64.80(12) . . . . ?
C3 C4 C5 Ti1 63.57(13) . . . . ?
C2 C1 C5 C4 0.4(2) . . . . ?
Ti1 C1 C5 C4 64.84(12) . . . . ?
C2 C1 C5 Ti1 -64.48(12) . . . . ?
C10 C6 C7 C8 -0.9(2) . . . . ?
Ti1 C6 C7 C8 63.57(12) . . . . ?
C10 C6 C7 Ti1 -64.51(12) . . . . ?
C6 C7 C8 C9 0.31(19) . . . . ?
Ti1 C7 C8 C9 64.85(11) . . . . ?
C6 C7 C8 Ti1 -64.53(12) . . . . ?
C7 C8 C9 C10 0.44(19) . . . . ?
Ti1 C8 C9 C10 66.73(11) . . . . ?
C7 C8 C9 Ti1 -66.28(12) . . . . ?
C8 C9 C10 C6 -1.02(18) . . . . ?
Ti1 C9 C10 C6 64.96(12) . . . . ?
C8 C9 C10 Ti1 -65.98(11) . . . . ?
C7 C6 C10 C9 1.21(19) . . . . ?
Ti1 C6 C10 C9 -63.52(11) . . . . ?
C7 C6 C10 Ti1 64.73(12) . . . . ?
C5B C1B C2B C3B 0.0 . . . . ?
Ti1B C1B C2B C3B -63.4(10) . . . . ?
C5B C1B C2B Ti1B 63.4(10) . . . . ?
C1B C2B C3B C4B 0.0 . . . . ?
Ti1B C2B C3B C4B -62.0(9) . . . . ?
C1B C2B C3B Ti1B 62.0(9) . . . . ?
C2B C3B C4B C5B 0.0 . . . . ?
Ti1B C3B C4B C5B -63.1(10) . . . . ?
C2B C3B C4B Ti1B 63.1(11) . . . . ?
C3B C4B C5B C1B 0.0 . . . . ?
Ti1B C4B C5B C1B -65.3(10) . . . . ?
C3B C4B C5B Ti1B 65.3(10) . . . . ?
C2B C1B C5B C4B 0.0 . . . . ?
Ti1B C1B C5B C4B 65.5(10) . . . . ?
C2B C1B C5B Ti1B -65.5(10) . . . . ?
C10B C6B C7B C8B 0.0 . . . . ?
Ti1B C6B C7B C8B 62.6(10) . . . . ?
C10B C6B C7B Ti1B -62.6(10) . . . . ?
C6B C7B C8B C9B 0.0 . . . . ?
Ti1B C7B C8B C9B 67.2(11) . . . . ?
C6B C7B C8B Ti1B -67.2(11) . . . . ?
C7B C8B C9B C10B 0.0 . . . . ?
Ti1B C8B C9B C10B 70.0(12) . . . . ?
C7B C8B C9B Ti1B -70.0(12) . . . . ?
C8B C9B C10B C6B 0.0 . . . . ?
Ti1B C9B C10B C6B 66.8(10) . . . . ?
C8B C9B C10B Ti1B -66.8(10) . . . . ?
C7B C6B C10B C9B 0.0 . . . . ?
Ti1B C6B C10B C9B -62.3(10) . . . . ?
C7B C6B C10B Ti1B 62.3(10) . . . . ?
C22 C11 C12 C13B 130.6(13) . . . . ?
C22 C11 C12 C13 155.66(15) . . . . ?
C22 C11 C12 Ti1 -29.25(15) . . . . ?
C22 C11 C12 Ti1B -16.9(3) . . . . ?
C11 C12 C13 C14 168.65(14) . . . . ?
Ti1 C12 C13 C14 -5.0(3) . . . . ?
C11 C12 C13 C18 -7.0(3) . . . . ?
Ti1 C12 C13 C18 179.41(12) . . . . ?
C11 C12 C13B C14B -161(2) . . . . ?
Ti1B C12 C13B C14B -21(3) . . . . ?
C11 C12 C13B C18 40(2) . . . . ?
Ti1B C12 C13B C18 179.6(8) . . . . ?
C12 C13 C14 C15 -135.22(18) . . . . ?
C18 C13 C14 C15 40.84(19) . . . . ?
C12 C13 C14 C19 129.94(17) . . . . ?
C18 C13 C14 C19 -54.00(19) . . . . ?
C12 C13B C14B C19B -117(3) . . . . ?
C18 C13B C14B C19B 43(3) . . . . ?
C12 C13B C14B C15B 152(3) . . . . ?
C18 C13B C14B C15B -48(3) . . . . ?
C13 C14 C15 C16 -85.89(16) . . . . ?
C19 C14 C15 C16 27.00(15) . . . . ?
C13B C14B C15B C16B 94(2) . . . . ?
C19B C14B C15B C16B -18(2) . . . . ?
C14 C15 C16 C17 83.92(16) . . . . ?
C14 C15 C16 C19 -27.24(14) . . . . ?
C14B C15B C16B C19B 19(2) . . . . ?
C14B C15B C16B C17 -90.4(19) . . . . ?
C15 C16 C17 C18 -38.1(2) . . . . ?
C19 C16 C17 C18 57.3(2) . . . . ?
C19B C16B C17 C18 -51(2) . . . . ?
C15B C16B C17 C18 51(2) . . . . ?
C12 C13 C18 C17 -169.62(16) . . . . ?
C14 C13 C18 C17 14.4(2) . . . . ?
C16 C17 C18 C13 -15.9(2) . . . . ?
C16B C17 C18 C13B 2.3(13) . . . . ?
C12 C13B C18 C17 162.7(14) . . . . ?
C14B C13B C18 C17 1(2) . . . . ?
C17 C16 C19 C21 37.9(2) . . . . ?
C15 C16 C19 C21 147.75(18) . . . . ?
C17 C16 C19 C20 166.59(17) . . . . ?
C15 C16 C19 C20 -83.55(19) . . . . ?
C17 C16 C19 C14 -82.68(15) . . . . ?
C15 C16 C19 C14 27.19(14) . . . . ?
C13 C14 C19 C21 -37.7(2) . . . . ?
C15 C14 C19 C21 -146.6(2) . . . . ?
C13 C14 C19 C20 -165.70(17) . . . . ?
C15 C14 C19 C20 85.3(2) . . . . ?
C13 C14 C19 C16 82.00(14) . . . . ?
C15 C14 C19 C16 -26.97(15) . . . . ?
C15B C16B C19B C21B -147(4) . . . . ?
C17 C16B C19B C21B -39(4) . . . . ?
C15B C16B C19B C14B -21(3) . . . . ?
C17 C16B C19B C14B 86(2) . . . . ?
C15B C16B C19B C20B 97(4) . . . . ?
C17 C16B C19B C20B -156(3) . . . . ?
C13B C14B C19B C21B 38(5) . . . . ?
C15B C14B C19B C21B 142(4) . . . . ?
C13B C14B C19B C16B -86(3) . . . . ?
C15B C14B C19B C16B 18(2) . . . . ?
C13B C14B C19B C20B 164(3) . . . . ?
C15B C14B C19B C20B -92(4) . . . . ?
C12 C11 C22 C23 45.82(18) . . . . ?
C11 C22 C23 C24 150.19(15) . . . . ?
C11 C22 C23 Ti1B -47.6(3) . . . . ?
C11 C22 C23 Ti1 -35.13(15) . . . . ?
C22 C23 C24 C25 171.40(15) . . . . ?
Ti1B C23 C24 C25 15.5(4) . . . . ?
Ti1 C23 C24 C25 -1.5(2) . . . . ?
C22 C23 C24 C29 -4.0(2) . . . . ?
Ti1B C23 C24 C29 -159.9(3) . . . . ?
Ti1 C23 C24 C29 -176.95(13) . . . . ?
C23 C24 C25 C26 -139.62(16) . . . . ?
C29 C24 C25 C26 36.3(2) . . . . ?
C23 C24 C25 C30 125.76(16) . . . . ?
C29 C24 C25 C30 -58.35(18) . . . . ?
C24 C25 C26 C27 -84.58(14) . . . . ?
C30 C25 C26 C27 26.80(12) . . . . ?
C25 C26 C27 C28 84.44(14) . . . . ?
C25 C26 C27 C30 -27.13(12) . . . . ?
C26 C27 C28 C29 -37.9(2) . . . . ?
C30 C27 C28 C29 57.6(2) . . . . ?
C23 C24 C29 C28 -164.95(17) . . . . ?
C25 C24 C29 C28 19.1(2) . . . . ?
C27 C28 C29 C24 -18.6(3) . . . . ?
C28 C27 C30 C32 37.3(2) . . . . ?
C26 C27 C30 C32 146.51(15) . . . . ?
C28 C27 C30 C31 165.04(15) . . . . ?
C26 C27 C30 C31 -85.76(15) . . . . ?
C28 C27 C30 C25 -82.38(16) . . . . ?
C26 C27 C30 C25 26.83(12) . . . . ?
C24 C25 C30 C32 -36.30(18) . . . . ?
C26 C25 C30 C32 -146.28(15) . . . . ?
C24 C25 C30 C31 -165.23(12) . . . . ?
C26 C25 C30 C31 84.79(14) . . . . ?
C24 C25 C30 C27 83.41(13) . . . . ?
C26 C25 C30 C27 -26.56(12) . . . . ?
